data_7003153
loop_
_publ_author_name
'Yen, Swee Kuan'
'Koh, Lip Lin'
'Huynh, Han Vinh'
'Hor, T. S. Andy'

_publ_section_title
;
 Pd(ii) complexes with mixed benzothiazolin-2-ylidene and phosphine
 ligands and their catalytic activities toward C--C coupling reactions
;
_journal_issue 5
_journal_name_full 'Dalton Transactions'
_journal_page_first 699
_journal_page_last 706
_journal_paper_doi 10.1039/b713152f
_journal_year 2008
_chemical_formula_sum 'C32 H44 Br2 N P Pd S'
_chemical_formula_weight 771.93
_chemical_name_systematic
;
?
;
_space_group_IT_number 14
_symmetry_cell_setting monoclinic
_symmetry_space_group_name_Hall '-P 2yn'
_symmetry_space_group_name_H-M 'P 1 21/n 1'
_atom_sites_solution_hydrogens geom
_atom_sites_solution_primary direct
_atom_sites_solution_secondary difmap
_audit_creation_method SHELXL-97
_cell_angle_alpha 90.00
_cell_angle_beta 105.5010(10)
_cell_angle_gamma 90.00
_cell_formula_units_Z 4
_cell_length_a 13.3879(8)
_cell_length_b 13.6014(7)
_cell_length_c 18.6842(11)
_cell_measurement_reflns_used 1489
_cell_measurement_temperature 223(2)
_cell_measurement_theta_max 18.90
_cell_measurement_theta_min 2.26
_cell_volume 3278.5(3)
_computing_cell_refinement 'Bruker SMART'
_computing_data_collection 'Bruker SMART'
_computing_data_reduction 'Bruker SAINT'
_computing_molecular_graphics 'Bruker SHELXTL'
_computing_publication_material 'Bruker SHELXTL'
_computing_structure_refinement 'SHELXL-97 (Sheldrick, 1997)'
_computing_structure_solution 'SHELXS-97 (Sheldrick, 1990)'
_diffrn_ambient_temperature 223(2)
_diffrn_measured_fraction_theta_full 0.999
_diffrn_measured_fraction_theta_max 0.999
_diffrn_measurement_device_type 'CCD area detector'
_diffrn_measurement_method 'phi and omega scans'
_diffrn_radiation_monochromator graphite
_diffrn_radiation_source 'fine-focus sealed tube'
_diffrn_radiation_type MoK\a
_diffrn_radiation_wavelength 0.71073
_diffrn_reflns_av_R_equivalents 0.0932
_diffrn_reflns_av_sigmaI/netI 0.1137
_diffrn_reflns_limit_h_max 17
_diffrn_reflns_limit_h_min -15
_diffrn_reflns_limit_k_max 17
_diffrn_reflns_limit_k_min -16
_diffrn_reflns_limit_l_max 24
_diffrn_reflns_limit_l_min -24
_diffrn_reflns_number 23121
_diffrn_reflns_theta_full 27.50
_diffrn_reflns_theta_max 27.50
_diffrn_reflns_theta_min 1.68
_exptl_absorpt_coefficient_mu 3.138
_exptl_absorpt_correction_T_max 0.6337
_exptl_absorpt_correction_T_min 0.5197
_exptl_absorpt_correction_type 'Sadabs, (Sheldrick 2001)'
_exptl_crystal_colour Red
_exptl_crystal_density_diffrn 1.564
_exptl_crystal_density_meas 0
_exptl_crystal_density_method 'not measured'
_exptl_crystal_description Block
_exptl_crystal_F_000 1560
_exptl_crystal_size_max 0.24
_exptl_crystal_size_mid 0.20
_exptl_crystal_size_min 0.16
_refine_diff_density_max 1.065
_refine_diff_density_min -0.480
_refine_diff_density_rms 0.116
_refine_ls_extinction_method none
_refine_ls_goodness_of_fit_ref 0.984
_refine_ls_hydrogen_treatment constr
_refine_ls_matrix_type full
_refine_ls_number_parameters 397
_refine_ls_number_reflns 7523
_refine_ls_number_restraints 81
_refine_ls_restrained_S_all 0.980
_refine_ls_R_factor_all 0.1584
_refine_ls_R_factor_gt 0.0769
_refine_ls_shift/su_max 0.001
_refine_ls_shift/su_mean 0.000
_refine_ls_structure_factor_coef Fsqd
_refine_ls_weighting_details 'calc w=1/[\s^2^(Fo^2^)+(0.0746P)^2^+0.0000P] where P=(Fo^2^+2Fc^2^)/3'
_refine_ls_weighting_scheme calc
_refine_ls_wR_factor_gt 0.1511
_refine_ls_wR_factor_ref 0.1791
_reflns_number_gt 3867
_reflns_number_total 7523
_reflns_threshold_expression >2sigma(I)
_cod_data_source_file b713152f.txt
_cod_data_source_block 6045
_cod_depositor_comments
;
The following automatic conversions were performed:
'_symmetry_cell_setting' value 'Monoclinic' changed to 'monoclinic'
according to '/home/saulius/struct/CIF-dictionaries/cif_core.dic'
dictionary named 'cif_core.dic' version 2.4.1 from 2010-06-29.

Automatic conversion script
Id: cif_fix_enum 1527 2010-12-29 10:47:43Z saulius 
;
_cod_original_sg_symbol_H-M P2(1)/n
_cod_database_code 7003153

loop_
_symmetry_equiv_pos_as_xyz
'x, y, z'
'-x+1/2, y+1/2, -z+1/2'
'-x, -y, -z'
'x-1/2, -y-1/2, z-1/2'

loop_
_atom_site_label
_atom_site_type_symbol
_atom_site_fract_x
_atom_site_fract_y
_atom_site_fract_z
_atom_site_U_iso_or_equiv
_atom_site_adp_type
_atom_site_occupancy
_atom_site_symmetry_multiplicity
_atom_site_calc_flag
_atom_site_refinement_flags
_atom_site_disorder_assembly
_atom_site_disorder_group
Pd1 Pd 0.30471(5) 0.47853(4) 0.86708(3) 0.04575(19) Uani 1 1 d . A .
S1 S 0.51062(17) 0.37873(16) 0.96123(11) 0.0599(6) Uani 1 1 d . A .
P1 P 0.20167(16) 0.35976(15) 0.89872(10) 0.0475(5) Uani 1 1 d D . .
Br1 Br 0.16443(8) 0.59927(7) 0.85780(6) 0.0782(3) Uani 1 1 d . . .
Br2 Br 0.41897(8) 0.61079(7) 0.84293(5) 0.0730(3) Uani 1 1 d . . .
N1 N 0.4532(5) 0.3385(4) 0.8251(3) 0.0485(15) Uani 1 1 d . A .
C1 C 0.4233(6) 0.3906(5) 0.8763(4) 0.0447(18) Uani 1 1 d . . .
C2 C 0.5444(6) 0.2825(6) 0.8510(4) 0.0529(19) Uani 1 1 d . . .
C3 C 0.5864(7) 0.2151(7) 0.8116(5) 0.073(3) Uani 1 1 d . A .
H3 H 0.5564 0.2035 0.7608 0.088 Uiso 1 1 calc R . .
C4 C 0.6731(8) 0.1667(8) 0.8497(6) 0.090(3) Uani 1 1 d . . .
H4 H 0.7042 0.1213 0.8244 0.108 Uiso 1 1 calc R A .
C5 C 0.7172(9) 0.1825(8) 0.9250(7) 0.098(4) Uani 1 1 d . A .
H5 H 0.7774 0.1477 0.9493 0.118 Uiso 1 1 calc R . .
C6 C 0.6750(7) 0.2473(7) 0.9643(5) 0.081(3) Uani 1 1 d . . .
H6 H 0.7054 0.2578 1.0152 0.097 Uiso 1 1 calc R A .
C7 C 0.5872(6) 0.2966(6) 0.9276(4) 0.056(2) Uani 1 1 d . A .
C8 C 0.3959(6) 0.3415(6) 0.7455(4) 0.0526(19) Uani 1 1 d . . .
H8A H 0.3336 0.3818 0.7397 0.063 Uiso 1 1 calc R A .
H8B H 0.3734 0.2747 0.7290 0.063 Uiso 1 1 calc R . .
C9 C 0.4589(6) 0.3824(6) 0.6961(4) 0.053(2) Uani 1 1 d . A .
C10 C 0.5259(8) 0.4568(8) 0.7187(5) 0.087(3) Uani 1 1 d . . .
H10 H 0.5360 0.4825 0.7669 0.105 Uiso 1 1 calc R A .
C11 C 0.5804(9) 0.4964(9) 0.6717(7) 0.106(4) Uani 1 1 d . A .
H11 H 0.6261 0.5494 0.6875 0.127 Uiso 1 1 calc R . .
C12 C 0.5669(9) 0.4579(8) 0.6035(7) 0.097(3) Uani 1 1 d . . .
H12 H 0.6071 0.4813 0.5730 0.117 Uiso 1 1 calc R A .
C13 C 0.4961(9) 0.3858(8) 0.5780(5) 0.088(3) Uani 1 1 d . A .
H13 H 0.4839 0.3627 0.5290 0.105 Uiso 1 1 calc R . .
C14 C 0.4424(7) 0.3470(7) 0.6251(4) 0.070(2) Uani 1 1 d . . .
H14 H 0.3944 0.2961 0.6085 0.084 Uiso 1 1 calc R A .
C15 C 0.236(3) 0.2298(10) 0.9126(19) 0.035(6) Uani 0.50 1 d PDU A 1
H15 H 0.3103 0.2399 0.9366 0.042 Uiso 0.50 1 calc PR A 1
C16 C 0.249(3) 0.183(3) 0.844(3) 0.107(17) Uani 0.50 1 d PDU A 1
H16A H 0.2696 0.2338 0.8131 0.128 Uiso 0.50 1 calc PR A 1
H16B H 0.1819 0.1567 0.8152 0.128 Uiso 0.50 1 calc PR A 1
C17 C 0.331(2) 0.0990(15) 0.8586(11) 0.079(6) Uani 0.50 1 d PDU A 1
H17A H 0.3347 0.0693 0.8117 0.095 Uiso 0.50 1 calc PR A 1
H17B H 0.3993 0.1251 0.8841 0.095 Uiso 0.50 1 calc PR A 1
C18 C 0.297(2) 0.022(2) 0.9072(17) 0.084(9) Uani 0.50 1 d PDU A 1
H18A H 0.2303 -0.0063 0.8811 0.101 Uiso 0.50 1 calc PR A 1
H18B H 0.3486 -0.0308 0.9200 0.101 Uiso 0.50 1 calc PR A 1
C19 C 0.2892(17) 0.0741(14) 0.9753(14) 0.066(7) Uani 0.50 1 d PDU A 1
H19A H 0.3589 0.0942 1.0035 0.079 Uiso 0.50 1 calc PR A 1
H19B H 0.2632 0.0277 1.0062 0.079 Uiso 0.50 1 calc PR A 1
C20 C 0.2191(15) 0.1648(12) 0.9618(10) 0.071(5) Uani 0.50 1 d PDU A 1
H20A H 0.1470 0.1427 0.9450 0.085 Uiso 0.50 1 calc PR A 1
H20B H 0.2274 0.1987 1.0093 0.085 Uiso 0.50 1 calc PR A 1
C15A C 0.256(3) 0.2363(14) 0.913(3) 0.081(13) Uani 0.50 1 d PDU A 2
H15A H 0.1933 0.2032 0.9202 0.097 Uiso 0.50 1 calc PR A 2
C16A C 0.261(2) 0.1803(12) 0.8429(13) 0.034(6) Uani 0.50 1 d PDU A 2
H16C H 0.3243 0.1994 0.8300 0.040 Uiso 0.50 1 calc PR A 2
H16D H 0.2019 0.2007 0.8019 0.040 Uiso 0.50 1 calc PR A 2
C17A C 0.2588(16) 0.0657(11) 0.8498(10) 0.067(5) Uani 0.50 1 d PDU A 2
H17C H 0.1918 0.0437 0.8557 0.080 Uiso 0.50 1 calc PR A 2
H17D H 0.2703 0.0346 0.8054 0.080 Uiso 0.50 1 calc PR A 2
C18A C 0.3472(19) 0.0383(18) 0.9194(14) 0.077(8) Uani 0.50 1 d PDU A 2
H18C H 0.3471 -0.0330 0.9267 0.093 Uiso 0.50 1 calc PR A 2
H18D H 0.4139 0.0562 0.9107 0.093 Uiso 0.50 1 calc PR A 2
C19A C 0.337(2) 0.0882(16) 0.9883(16) 0.093(11) Uani 0.50 1 d PDU A 2
H19C H 0.3989 0.0742 1.0291 0.112 Uiso 0.50 1 calc PR A 2
H19D H 0.2767 0.0621 1.0020 0.112 Uiso 0.50 1 calc PR A 2
C20A C 0.3255(16) 0.2011(12) 0.9773(9) 0.068(5) Uani 0.50 1 d PDU A 2
H20C H 0.3053 0.2282 1.0200 0.082 Uiso 0.50 1 calc PR A 2
H20D H 0.3940 0.2280 0.9789 0.082 Uiso 0.50 1 calc PR A 2
C21 C 0.0739(6) 0.3608(6) 0.8309(4) 0.054(2) Uani 1 1 d . A .
H21 H 0.0395 0.4213 0.8417 0.065 Uiso 1 1 calc R . .
C22 C -0.0014(6) 0.2775(7) 0.8334(5) 0.076(3) Uani 1 1 d . . .
H22A H 0.0256 0.2155 0.8194 0.091 Uiso 1 1 calc R A .
H22B H -0.0084 0.2705 0.8841 0.091 Uiso 1 1 calc R . .
C23 C -0.1071(7) 0.2992(8) 0.7802(6) 0.092(3) Uani 1 1 d . A .
H23A H -0.1531 0.2433 0.7804 0.111 Uiso 1 1 calc R . .
H23B H -0.1370 0.3568 0.7984 0.111 Uiso 1 1 calc R . .
C24 C -0.1034(8) 0.3182(9) 0.7025(6) 0.097(3) Uani 1 1 d . . .
H24A H -0.1722 0.3387 0.6729 0.117 Uiso 1 1 calc R A .
H24B H -0.0853 0.2572 0.6810 0.117 Uiso 1 1 calc R . .
C25 C -0.0263(8) 0.3959(8) 0.6986(6) 0.099(3) Uani 1 1 d . A .
H25A H -0.0504 0.4593 0.7124 0.119 Uiso 1 1 calc R . .
H25B H -0.0210 0.4011 0.6475 0.119 Uiso 1 1 calc R . .
C26 C 0.0813(7) 0.3731(6) 0.7506(4) 0.066(2) Uani 1 1 d . . .
H26A H 0.1292 0.4268 0.7483 0.079 Uiso 1 1 calc R A .
H26B H 0.1084 0.3126 0.7343 0.079 Uiso 1 1 calc R . .
C27 C 0.1792(6) 0.4010(6) 0.9878(4) 0.057(2) Uani 1 1 d . A .
H27 H 0.1423 0.4645 0.9756 0.068 Uiso 1 1 calc R . .
C28 C 0.2755(8) 0.4265(10) 1.0428(5) 0.114(4) Uani 1 1 d D . .
H28A H 0.3158 0.4715 1.0204 0.137 Uiso 1 1 calc R A .
H28B H 0.3168 0.3669 1.0581 0.137 Uiso 1 1 calc R . .
C29 C 0.2539(11) 0.4762(13) 1.1124(7) 0.189(9) Uani 1 1 d D A .
H29A H 0.3200 0.4866 1.1499 0.227 Uiso 1 1 calc R . .
H29B H 0.2223 0.5408 1.0982 0.227 Uiso 1 1 calc R . .
C30 C 0.1880(10) 0.4201(11) 1.1441(5) 0.119(5) Uani 1 1 d . . .
H30A H 0.1733 0.4569 1.1853 0.143 Uiso 1 1 calc R A .
H30B H 0.2230 0.3589 1.1642 0.143 Uiso 1 1 calc R . .
C31 C 0.0907(10) 0.3971(11) 1.0892(6) 0.144(6) Uani 1 1 d D A .
H31A H 0.0533 0.4583 1.0721 0.173 Uiso 1 1 calc R . .
H31B H 0.0474 0.3569 1.1125 0.173 Uiso 1 1 calc R . .
C32 C 0.1094(11) 0.3405(11) 1.0207(6) 0.148(6) Uani 1 1 d D . .
H32A H 0.1414 0.2765 1.0365 0.177 Uiso 1 1 calc R A .
H32B H 0.0432 0.3293 0.9836 0.177 Uiso 1 1 calc R . .

loop_
_atom_site_aniso_label
_atom_site_aniso_U_11
_atom_site_aniso_U_22
_atom_site_aniso_U_33
_atom_site_aniso_U_23
_atom_site_aniso_U_13
_atom_site_aniso_U_12
Pd1 0.0551(4) 0.0401(3) 0.0447(3) -0.0011(3) 0.0179(3) -0.0036(3)
S1 0.0661(14) 0.0627(14) 0.0473(11) -0.0071(10) 0.0092(10) 0.0009(11)
P1 0.0528(12) 0.0466(12) 0.0467(11) -0.0029(9) 0.0194(10) -0.0039(10)
Br1 0.0926(7) 0.0554(6) 0.0916(7) 0.0051(5) 0.0333(6) 0.0153(5)
Br2 0.0842(7) 0.0648(6) 0.0697(6) 0.0117(5) 0.0200(5) -0.0206(5)
N1 0.054(4) 0.054(4) 0.041(3) -0.008(3) 0.019(3) -0.013(3)
C1 0.058(5) 0.034(4) 0.047(4) -0.006(3) 0.022(4) -0.005(3)
C2 0.045(5) 0.053(5) 0.061(5) 0.003(4) 0.015(4) -0.004(4)
C3 0.068(6) 0.079(7) 0.076(6) -0.021(5) 0.024(5) 0.009(5)
C4 0.074(7) 0.098(8) 0.108(8) -0.010(7) 0.042(7) 0.017(6)
C5 0.098(8) 0.073(7) 0.114(9) 0.009(7) 0.011(7) 0.035(6)
C6 0.075(7) 0.081(7) 0.073(6) -0.001(5) -0.003(5) 0.017(6)
C7 0.058(5) 0.047(5) 0.066(5) -0.007(4) 0.020(4) -0.004(4)
C8 0.055(5) 0.060(5) 0.044(4) -0.009(4) 0.015(4) 0.000(4)
C9 0.056(5) 0.058(5) 0.045(4) 0.000(4) 0.017(4) 0.000(4)
C10 0.097(8) 0.114(9) 0.062(5) -0.018(6) 0.041(5) -0.033(7)
C11 0.111(9) 0.122(10) 0.099(8) -0.017(7) 0.051(7) -0.051(7)
C12 0.112(9) 0.094(8) 0.104(9) 0.025(7) 0.059(7) -0.016(7)
C13 0.126(9) 0.097(8) 0.049(5) 0.007(5) 0.039(6) -0.014(7)
C14 0.084(7) 0.072(6) 0.056(5) -0.001(5) 0.021(5) -0.016(5)
C15 0.053(14) 0.031(9) 0.027(11) -0.003(8) 0.018(9) 0.003(8)
C16 0.10(2) 0.11(2) 0.12(2) 0.016(16) 0.023(16) 0.020(15)
C17 0.099(13) 0.090(14) 0.067(11) -0.004(10) 0.055(11) 0.018(12)
C18 0.102(17) 0.054(14) 0.093(15) -0.003(12) 0.018(13) -0.010(12)
C19 0.076(14) 0.058(11) 0.063(14) 0.019(10) 0.016(11) 0.007(10)
C20 0.084(12) 0.073(11) 0.065(10) 0.004(9) 0.034(9) -0.005(9)
C15A 0.039(15) 0.14(3) 0.07(2) -0.009(19) 0.025(13) -0.020(15)
C16A 0.047(12) 0.030(11) 0.026(9) -0.010(8) 0.014(8) -0.011(9)
C17A 0.089(15) 0.044(11) 0.072(12) 0.009(9) 0.030(12) 0.010(11)
C18A 0.10(2) 0.024(11) 0.11(2) -0.013(11) 0.031(17) -0.005(12)
C19A 0.09(2) 0.11(2) 0.044(11) 0.001(12) -0.035(14) -0.014(15)
C20A 0.102(15) 0.050(11) 0.046(9) -0.006(8) 0.007(10) 0.011(10)
C21 0.049(5) 0.053(5) 0.060(5) -0.002(4) 0.014(4) -0.003(4)
C22 0.055(6) 0.084(7) 0.088(6) -0.002(5) 0.019(5) -0.016(5)
C23 0.052(6) 0.105(8) 0.117(9) -0.030(7) 0.018(6) -0.016(5)
C24 0.066(7) 0.116(10) 0.097(8) -0.017(7) 0.000(6) 0.006(7)
C25 0.091(8) 0.114(9) 0.081(7) -0.001(6) 0.003(6) 0.007(7)
C26 0.072(6) 0.059(6) 0.059(5) -0.001(4) 0.002(5) -0.005(5)
C27 0.063(5) 0.066(5) 0.049(4) -0.004(4) 0.027(4) -0.006(4)
C28 0.091(8) 0.200(13) 0.061(6) -0.060(7) 0.037(6) -0.053(8)
C29 0.158(14) 0.32(2) 0.113(10) -0.136(13) 0.084(10) -0.130(15)
C30 0.139(11) 0.179(13) 0.050(6) -0.012(7) 0.045(7) 0.027(9)
C31 0.110(10) 0.256(18) 0.088(8) -0.033(10) 0.066(8) -0.035(11)
C32 0.160(12) 0.220(15) 0.085(8) -0.046(9) 0.071(8) -0.096(12)

loop_
_atom_type_symbol
_atom_type_description
_atom_type_scat_dispersion_real
_atom_type_scat_dispersion_imag
_atom_type_scat_source
C C 0.0033 0.0016 'International Tables Vol C Tables 4.2.6.8 and 6.1.1.4'
H H 0.0000 0.0000 'International Tables Vol C Tables 4.2.6.8 and 6.1.1.4'
N N 0.0061 0.0033 'International Tables Vol C Tables 4.2.6.8 and 6.1.1.4'
P P 0.1023 0.0942 'International Tables Vol C Tables 4.2.6.8 and 6.1.1.4'
S S 0.1246 0.1234 'International Tables Vol C Tables 4.2.6.8 and 6.1.1.4'
Br Br -0.2901 2.4595 'International Tables Vol C Tables 4.2.6.8 and 6.1.1.4'
Pd Pd -0.9988 1.0072 'International Tables Vol C Tables 4.2.6.8 and 6.1.1.4'

loop_
_geom_angle_atom_site_label_1
_geom_angle_atom_site_label_2
_geom_angle_atom_site_label_3
_geom_angle
_geom_angle_site_symmetry_1
_geom_angle_site_symmetry_3
_geom_angle_publ_flag
C1 Pd1 P1 94.4(2) . . ?
C1 Pd1 Br1 175.8(2) . . ?
P1 Pd1 Br1 89.31(6) . . ?
C1 Pd1 Br2 86.2(2) . . ?
P1 Pd1 Br2 175.65(6) . . ?
Br1 Pd1 Br2 89.96(4) . . ?
C1 S1 C7 92.8(4) . . ?
C15A P1 C15 9(2) . . ?
C15A P1 C21 111.6(15) . . ?
C15 P1 C21 104.9(12) . . ?
C15A P1 C27 107.5(17) . . ?
C15 P1 C27 105.0(11) . . ?
C21 P1 C27 105.8(4) . . ?
C15A P1 Pd1 116.3(14) . . ?
C15 P1 Pd1 124.9(12) . . ?
C21 P1 Pd1 109.2(3) . . ?
C27 P1 Pd1 105.7(3) . . ?
C1 N1 C2 116.0(6) . . ?
C1 N1 C8 122.1(6) . . ?
C2 N1 C8 121.9(6) . . ?
N1 C1 S1 110.7(5) . . ?
N1 C1 Pd1 130.7(5) . . ?
S1 C1 Pd1 118.5(4) . . ?
C3 C2 C7 121.2(8) . . ?
C3 C2 N1 127.7(7) . . ?
C7 C2 N1 110.8(7) . . ?
C4 C3 C2 116.9(9) . . ?
C3 C4 C5 121.9(9) . . ?
C6 C5 C4 121.4(9) . . ?
C5 C6 C7 118.1(9) . . ?
C6 C7 C2 120.4(8) . . ?
C6 C7 S1 130.0(7) . . ?
C2 C7 S1 109.6(6) . . ?
N1 C8 C9 113.5(6) . . ?
C10 C9 C14 119.3(8) . . ?
C10 C9 C8 121.3(7) . . ?
C14 C9 C8 119.2(7) . . ?
C9 C10 C11 120.8(9) . . ?
C12 C11 C10 119.1(10) . . ?
C11 C12 C13 121.3(10) . . ?
C12 C13 C14 118.9(9) . . ?
C9 C14 C13 120.3(9) . . ?
C20 C15 C16 113(2) . . ?
C20 C15 P1 131(2) . . ?
C16 C15 P1 112(2) . . ?
C15 C16 C17 113(3) . . ?
C18 C17 C16 108(3) . . ?
C19 C18 C17 106(2) . . ?
C18 C19 C20 115(2) . . ?
C15 C20 C19 116.1(19) . . ?
C20A C15A C16A 113.2(17) . . ?
C20A C15A P1 126(3) . . ?
C16A C15A P1 116(3) . . ?
C15A C16A C17A 115(2) . . ?
C18A C17A C16A 106.4(18) . . ?
C19A C18A C17A 113(2) . . ?
C18A C19A C20A 111(2) . . ?
C15A C20A C19A 118.4(17) . . ?
C22 C21 C26 109.0(7) . . ?
C22 C21 P1 118.3(6) . . ?
C26 C21 P1 112.5(5) . . ?
C23 C22 C21 110.0(7) . . ?
C24 C23 C22 113.7(8) . . ?
C23 C24 C25 112.0(9) . . ?
C24 C25 C26 111.7(8) . . ?
C25 C26 C21 110.1(8) . . ?
C28 C27 C32 112.0(8) . . ?
C28 C27 P1 112.2(6) . . ?
C32 C27 P1 118.1(6) . . ?
C27 C28 C29 111.3(9) . . ?
C30 C29 C28 113.1(11) . . ?
C29 C30 C31 111.1(10) . . ?
C30 C31 C32 111.8(10) . . ?
C27 C32 C31 108.5(9) . . ?

loop_
_geom_bond_atom_site_label_1
_geom_bond_atom_site_label_2
_geom_bond_distance
_geom_bond_site_symmetry_2
_geom_bond_publ_flag
Pd1 C1 1.958(7) . ?
Pd1 P1 2.302(2) . ?
Pd1 Br1 2.4658(11) . ?
Pd1 Br2 2.4796(10) . ?
S1 C1 1.709(7) . ?
S1 C7 1.744(8) . ?
P1 C15A 1.820(11) . ?
P1 C15 1.827(10) . ?
P1 C21 1.837(7) . ?
P1 C27 1.857(7) . ?
N1 C1 1.335(8) . ?
N1 C2 1.411(9) . ?
N1 C8 1.481(8) . ?
C2 C3 1.385(11) . ?
C2 C7 1.405(10) . ?
C3 C4 1.358(12) . ?
C4 C5 1.389(13) . ?
C5 C6 1.363(13) . ?
C6 C7 1.367(11) . ?
C8 C9 1.513(10) . ?
C9 C10 1.343(11) . ?
C9 C14 1.372(10) . ?
C10 C11 1.391(13) . ?
C11 C12 1.345(14) . ?
C12 C13 1.358(13) . ?
C13 C14 1.383(12) . ?
C15 C20 1.34(3) . ?
C15 C16 1.49(6) . ?
C16 C17 1.560(19) . ?
C17 C18 1.528(17) . ?
C18 C19 1.48(4) . ?
C19 C20 1.530(16) . ?
C15A C20A 1.39(4) . ?
C15A C16A 1.53(6) . ?
C16A C17A 1.565(16) . ?
C17A C18A 1.551(17) . ?
C18A C19A 1.49(4) . ?
C19A C20A 1.551(17) . ?
C21 C22 1.526(11) . ?
C21 C26 1.540(10) . ?
C22 C23 1.526(12) . ?
C23 C24 1.488(13) . ?
C24 C25 1.492(14) . ?
C25 C26 1.538(12) . ?
C27 C28 1.460(11) . ?
C27 C32 1.494(12) . ?
C28 C29 1.560(11) . ?
C29 C30 1.411(17) . ?
C30 C31 1.461(15) . ?
C31 C32 1.570(12) . ?
